data_4001700
loop_
_publ_author_name
'Colodrero, Rosario M. P.'
'Papathanasiou, Konstantinos E.'
'Stavgianoudaki, Nikoleta'
'Olivera-Pastor, Pascual'
'Losilla, Enrique R.'
'Aranda, Miguel A. G.'
'Le\'on-Reina, Laura'
'Sanz, Jes\'us'
'Sobrados, Isabel'
'Choquesillo-Lazarte, Duane'
'Garc\'ia-Ruiz, Juan M.'
'Atienzar, Pedro'
'Rey, Fernando'
'Demadis, Konstantinos D.'
'Cabeza, Aurelio'

_publ_section_title
;
 Multifunctional Luminescent and Proton-Conducting Lanthanide
 Carboxyphosphonate Open-Framework Hybrids Exhibiting
 Crystalline-to-Amorphous-to-Crystalline Transformations
;
_journal_issue 19
_journal_name_full 'Chemistry of Materials'
_journal_page_first 3780
_journal_paper_doi 10.1021/cm302381k
_journal_volume 24
_journal_year 2012
_chemical_formula_moiety 'C8 H43 Ce3 O40 P4'
_chemical_formula_sum 'C8 H43 Ce3 O40 P4'
_chemical_formula_weight 1323.30
_space_group_IT_number 45
_symmetry_cell_setting orthorhombic
_symmetry_Int_Tables_number 45
_symmetry_space_group_name_Hall 'I 2 -2c'
_symmetry_space_group_name_H-M 'I b a 2'
_audit_creation_date 2012-02-29T14:11
_audit_creation_method 'from EXP file using GSAS2CIF'
_audit_update_record ' 2012-02-29T14:11  Initial CIF as created by GSAS2CIF'
_cell_angle_alpha 90.0
_cell_angle_beta 90.0
_cell_angle_gamma 90.0
_cell_formula_units_Z 4
_cell_length_a 13.4033(5)
_cell_length_b 26.6912(10)
_cell_length_c 11.0963(5)
_cell_measurement_temperature 293
_cell_volume 3969.7(3)
_computing_structure_refinement GSAS
_diffrn_ambient_temperature 293
_diffrn_measurement_device_type 'PANalytical X'PERT PRO'
_diffrn_radiation_probe x-ray
_diffrn_radiation_type 'Cu K\a'
_diffrn_radiation_wavelength 1.5406
_diffrn_source 'sealed X-ray tube'
_diffrn_source_type X-ray
_exptl_absorpt_correction_T_max 1.00000
_exptl_absorpt_correction_T_min 1.00000
_exptl_absorpt_process_details
;   GSAS Absorption/surface roughness correction: function number 0
 No correction is applied.
;
_exptl_crystal_colour Colorless
_exptl_crystal_density_diffrn 2.142
_pd_block_id 2012-02-29T14:11|CEHPAA_CAB_16H2O|CeHPAA|
_pd_calc_method 'Rietveld Refinement'
_pd_instr_location ' ?'
_pd_meas_2theta_range_inc 0.017
_pd_meas_2theta_range_max 109.9864
_pd_meas_2theta_range_min 4.0084
_pd_phase_name Ce3(H0.75O3PCHOHCOO)4(H2O)16
_pd_proc_2theta_range_inc 0.017
_pd_proc_2theta_range_max 109.94592
_pd_proc_2theta_range_min 3.96792
_pd_proc_info_datetime 2012-02-29T14:11:15
_pd_proc_info_excluded_regions ' ?'
_pd_proc_ls_background_function
;   GSAS Background function number 7 with 26 terms.
 Linear interpolation
      1:    2397.11     2:    1937.88     3:    1705.16     4:    1973.32    
      5:    1698.83     6:    1395.92     7:    1227.10     8:    1079.74    
      9:    985.229    10:    922.016    11:    975.179    12:    888.590    
     13:    869.242    14:    797.722    15:    808.307    16:    784.703    
     17:    793.816    18:    793.242    19:    801.915    20:    763.496    
     21:    758.392    22:    751.027    23:    757.780    24:    715.980    
     25:    729.332    26:    688.851    
;
_pd_proc_ls_peak_cutoff 0.00500
_pd_proc_ls_pref_orient_corr
;   March-Dollase
 AXIS  1 Ratio=   0.94536  h= 0.000  k= 1.000  l= 0.000
 Prefered orientation correction range: Min=   0.91917, Max=   1.18361
;
_pd_proc_ls_profile_function
;
 CW Profile function number 4 with  18 terms
 Pseudovoigt profile coefficients as parameterized in
 P. Thompson, D.E. Cox & J.B. Hastings (1987). J. Appl. Cryst.,20,79-83.
 Asymmetry correction of L.W. Finger, D.E. Cox & A. P. Jephcoat (1994).
 J. Appl. Cryst.,27,892-900.
 Microstrain broadening by P.W. Stephens,  (1999). J. Appl. Cryst.,32,281-289.
 Peak tails are ignored  where the intensity is below 0.0050 times the peak
   Aniso. broadening axis   0.0   0.0   1.0
;
_pd_proc_ls_prof_R_factor 0.0342
_pd_proc_ls_prof_wR_expected 0.0265
_pd_proc_ls_prof_wR_factor 0.0444
_pd_spec_mounting ' ?'
_refine_ls_goodness_of_fit_all 1.78
_refine_ls_matrix_type full
_refine_ls_number_parameters 120
_refine_ls_number_restraints 55
_refine_ls_R_Fsqd_factor 0.06693
_refine_ls_shift/su_max 0.03
_refine_ls_shift/su_mean 0.01
_reflns_d_resolution_high 1.090
_reflns_d_resolution_low 7.413
_reflns_limit_h_max 12
_reflns_limit_h_min 0
_reflns_limit_k_max 24
_reflns_limit_k_min 0
_reflns_limit_l_max 10
_reflns_limit_l_min 0
_reflns_number_total 868
_cod_data_source_file cm302381k_si_002.cif
_cod_data_source_block CEHPA-I
_cod_depositor_comments
;
The following automatic conversions were performed:

'_geom_bond_publ_flag' value 'N' changed to 'n' according to
/home/saulius/struct/CIF-dictionaries/cif_core.dic dictionary named
'cif_core.dic' version 2.4.2 from 2011-04-26 (168
times).

'_geom_angle_publ_flag' value 'N' changed to 'n' according
to /home/saulius/struct/CIF-dictionaries/cif_core.dic dictionary
named 'cif_core.dic' version 2.4.2 from 2011-04-26 (66 times).

Automatic conversion script
Id: cif_fix_values 1891 2012-01-12 08:04:46Z andrius 
;
_cod_original_cell_volume 3969.69(34)
_cod_database_code 4001700

loop_
_symmetry_equiv_pos_site_id
_symmetry_equiv_pos_as_xyz
1 +x,+y,+z
2 -x+1/2,+y+1/2,+z
3 +x+1/2,-y+1/2,+z
4 -x,-y,+z
101 +x+1/2,+y+1/2,+z+1/2
102 -x,+y,+z+1/2
103 +x,-y,+z+1/2
104 -x+1/2,-y+1/2,+z+1/2

loop_
_atom_site_type_symbol
_atom_site_label
_atom_site_fract_x
_atom_site_fract_y
_atom_site_fract_z
_atom_site_occupancy
_atom_site_thermal_displace_type
_atom_site_U_iso_or_equiv
_atom_site_symmetry_multiplicity
Ce Ce1 0.5 0.5 0.4777(17) 1.0 Uiso 0.0115(9) 4
Ce Ce2 0.65159(25) 0.27840(12) 0.2461(16) 1.0 Uiso 0.0115(9) 8
P P1 0.6924(9) 0.2998(4) -0.0771(14) 1.0 Uiso 0.0115(9) 8
P P2 0.7018(9) 0.4091(4) 0.5604(18) 1.0 Uiso 0.0115(9) 8
O O1 0.6628(15) 0.3122(8) 0.0535(14) 1.0 Uiso 0.0115(9) 8
O O2 0.7197(13) 0.2376(6) 0.4232(22) 1.0 Uiso 0.0115(9) 8
O O3 0.7298(15) 0.3460(6) -0.1473(25) 1.0 Uiso 0.0115(9) 8
C C1 0.4120(11) 0.2738(10) 0.3441 1.0 Uiso 0.0115(9) 8
O O4 0.4974(12) 0.2718(11) 0.4134(15) 1.0 Uiso 0.0115(9) 8
C C2 0.9161(14) 0.2412(9) 0.2146(8) 1.0 Uiso 0.0115(9) 8
O O5 0.8315(15) 0.2490(7) 0.1632(15) 1.0 Uiso 0.0115(9) 8
O O6 0.4845(16) 0.2745(13) 0.1441(13) 1.0 Uiso 0.0115(9) 8
O O7 0.7559(17) 0.3817(7) 0.6634(22) 1.0 Uiso 0.0115(9) 8
O O8 0.7758(15) 0.4247(8) 0.4613(22) 1.0 Uiso 0.0115(9) 8
O O9 0.6488(15) 0.4554(6) 0.6116(26) 1.0 Uiso 0.0115(9) 8
C C3 0.6107(12) 0.3672(6) 0.4955(20) 1.0 Uiso 0.0115(9) 8
O O10 0.6499(20) 0.3192(5) 0.4743(20) 1.0 Uiso 0.0115(9) 8
C C4 0.5803(15) 0.3915(6) 0.3781(21) 1.0 Uiso 0.0115(9) 8
O O11 0.5835(21) 0.3646(6) 0.2830(21) 1.0 Uiso 0.0115(9) 8
O O12 0.6081(13) 0.4372(6) 0.3668(23) 1.0 Uiso 0.0115(9) 8
O Ow1 0.6729(19) 0.1989(9) 0.1279(29) 1.0 Uiso 0.0115(9) 8
O Ow2 0.5672(20) 0.1725(10) 0.5095(32) 1.0 Uiso 0.0115(9) 8
O Ow3 0.5175(28) 0.0705(10) 0.4366(33) 1.0 Uiso 0.0115(9) 8
O Ow4 0.7945(21) 0.3412(9) 0.220(4) 1.0 Uiso 0.0115(9) 8
O Ow5 0.5563(17) 0.5557(9) 0.6246(23) 1.0 Uiso 0.0115(9) 8
O Ow6 0.5970(12) 0.5773(9) 0.3854(25) 1.0 Uiso 0.0115(9) 8
O Ow7 0.7131(18) 0.0321(12) 0.3745(26) 1.0 Uiso 0.0115(9) 8
O Ow9 0.8152(29) 0.5717(12) 0.6070(27) 1.0 Uiso 0.0115(9) 8

loop_
_atom_type_symbol
_atom_type_number_in_cell
_atom_type_scat_dispersion_real
_atom_type_scat_dispersion_imag
_atom_type_scat_Cromer_Mann_a1
_atom_type_scat_Cromer_Mann_a2
_atom_type_scat_Cromer_Mann_a3
_atom_type_scat_Cromer_Mann_a4
_atom_type_scat_Cromer_Mann_b1
_atom_type_scat_Cromer_Mann_b2
_atom_type_scat_Cromer_Mann_b3
_atom_type_scat_Cromer_Mann_b4
_atom_type_scat_Cromer_Mann_c
_atom_type_scat_source
Ce 12.0 0.000 0.000 21.1671 2.81219 19.7695 0.22684 11.8513 17.6083 3.33049 127.113 1.86264 International_Tables_Vol_C
P 16.0 0.000 0.000 6.43450 1.90670 4.17910 27.1570 1.78000 0.52600 1.49080 68.1645 1.11490 International_Tables_Vol_C
O 160.0 0.000 0.000 3.04850 13.2771 2.28680 5.70110 1.54630 0.32390 0.86700 32.9089 0.25080 International_Tables_Vol_C
C 32.0 0.000 0.000 2.31000 20.8439 1.02000 10.2075 1.58860 0.56870 0.86500 51.6512 0.21560 International_Tables_Vol_C

loop_
_geom_angle_atom_site_label_1
_geom_angle_atom_site_label_2
_geom_angle_atom_site_label_3
_geom_angle
_geom_angle_site_symmetry_1
_geom_angle_site_symmetry_3
_geom_angle_publ_flag
O12 Ce1 O12 121.9(10) 1_555 4_665 n
O12 Ce1 Ow5 125.2(8) 1_555 1_555 n
O12 Ce1 Ow5 95.9(7) 1_555 4_665 n
O12 Ce1 Ow6 92.7(6) 1_555 1_555 n
O12 Ce1 Ow6 65.0(4) 1_555 4_665 n
O12 Ce1 Ow5 95.9(7) 4_665 1_555 n
O12 Ce1 Ow5 125.2(8) 4_665 4_665 n
O12 Ce1 Ow6 65.0(4) 4_665 1_555 n
O12 Ce1 Ow6 92.7(6) 4_665 4_665 n
Ow5 Ce1 Ow5 91.3(12) 1_555 4_665 n
Ow5 Ce1 Ow6 67.3(4) 1_555 1_555 n
Ow5 Ce1 Ow6 158.0(10) 1_555 4_665 n
Ow5 Ce1 Ow6 158.0(10) 4_665 1_555 n
Ow5 Ce1 Ow6 67.3(4) 4_665 4_665 n
Ow6 Ce1 Ow6 134.5(11) 1_555 4_665 n
O1 Ce2 O2 153.5(7) 1_555 1_555 n
O1 Ce2 O5 75.0(6) 1_555 1_555 n
O1 Ce2 O6 70.0(7) 1_555 1_555 n
O1 Ce2 O11 79.5(7) 1_555 1_555 n
O1 Ce2 Ow1 80.8(8) 1_555 1_555 n
O1 Ce2 Ow4 66.0(10) 1_555 1_555 n
O2 Ce2 O5 79.0(6) 1_555 1_555 n
O2 Ce2 O6 133.1(8) 1_555 1_555 n
O2 Ce2 O11 114.6(6) 1_555 1_555 n
O2 Ce2 Ow1 90.1(8) 1_555 1_555 n
O2 Ce2 Ow4 96.0(10) 1_555 1_555 n
O5 Ce2 O6 129.1(7) 1_555 1_555 n
O5 Ce2 O11 130.4(8) 1_555 1_555 n
O5 Ce2 Ow1 58.3(4) 1_555 1_555 n
O5 Ce2 Ow4 58.9(7) 1_555 1_555 n
O6 Ce2 O11 77.7(10) 1_555 1_555 n
O6 Ce2 Ow1 80.3(10) 1_555 1_555 n
O6 Ce2 Ow4 129.9(10) 1_555 1_555 n
O11 Ce2 Ow1 154.4(8) 1_555 1_555 n
O11 Ce2 Ow4 72.0(8) 1_555 1_555 n
Ow1 Ce2 Ow4 114.1(10) 1_555 1_555 n
O1 P1 O2 109.5(7) 1_555 104_654 n
O1 P1 O3 112.7(7) 1_555 1_555 n
O1 P1 C1 110.0(6) 1_555 102_544 n
O2 P1 O3 105.7(6) 104_654 1_555 n
O2 P1 C1 110.3(6) 104_654 102_544 n
O3 P1 C1 108.5(7) 1_555 102_544 n
O7 P2 O8 110.8(7) 1_555 1_555 n
O7 P2 O9 109.1(7) 1_555 1_555 n
O7 P2 C3 108.6(6) 1_555 1_555 n
O8 P2 O9 110.2(7) 1_555 1_555 n
O8 P2 C3 108.6(6) 1_555 1_555 n
O9 P2 C3 109.5(6) 1_555 1_555 n
Ce2 O1 P1 143.0(12) 1_555 1_555 n
Ce2 O2 P1 125.2(10) 1_555 104_655 n
P1 C1 O4 113.0(7) 102_545 1_555 n
P1 C1 C2 127.1(10) 102_545 3_455 n
O4 C1 C2 119.7(8) 1_555 3_455 n
C1 C2 O5 116.0(9) 3_555 1_555 n
C1 C2 O6 121.9(11) 3_555 3_555 n
O5 C2 O6 114.5(10) 1_555 3_555 n
Ce2 O5 C2 133.1(9) 1_555 1_555 n
Ce2 O6 C2 112.2(12) 1_555 3_455 n
P2 C3 O10 112.3(8) 1_555 1_555 n
P2 C3 C4 105.0(9) 1_555 1_555 n
O10 C3 C4 110.4(8) 1_555 1_555 n
C3 C4 O11 117.4(8) 1_555 1_555 n
C3 C4 O12 114.5(9) 1_555 1_555 n
O11 C4 O12 116.4(10) 1_555 1_555 n
Ce2 O11 C4 131.6(11) 1_555 1_555 n
Ce1 O12 C4 114.5(9) 1_555 1_555 n

loop_
_geom_bond_atom_site_label_1
_geom_bond_atom_site_label_2
_geom_bond_distance
_geom_bond_site_symmetry_2
_geom_bond_publ_flag
Ce1 O9 2.757(23) 1_555 n
Ce1 O9 2.757(23) 4_665 n
Ce1 O12 2.535(14) 1_555 n
Ce1 O12 2.535(14) 4_665 n
Ce1 Ow5 2.332(19) 1_555 n
Ce1 Ow5 2.332(19) 4_665 n
Ce1 Ow6 2.646(20) 1_555 n
Ce1 Ow6 2.646(20) 4_665 n
Ce2 P1 3.546(11) 104_655 n
Ce2 O1 2.325(19) 1_555 n
Ce2 O2 2.425(16) 1_555 n
Ce2 O4 2.783(18) 1_555 n
Ce2 C2 3.219(18) 3_455 n
Ce2 O5 2.698(19) 1_555 n
Ce2 O6 2.512(24) 1_555 n
Ce2 O10 2.756(18) 1_555 n
Ce2 O11 2.508(18) 1_555 n
Ce2 Ow1 2.510(21) 1_555 n
Ce2 Ow4 2.563(27) 1_555 n
P1 Ce2 3.546(11) 104_654 n
P1 O1 1.538(5) 1_555 n
P1 O2 1.544(5) 104_654 n
P1 O3 1.544(5) 1_555 n
P1 C1 1.791(5) 102_654 n
P1 O4 2.653(10) 102_654 n
P2 O7 1.539(5) 1_555 n
P2 O8 1.538(5) 1_555 n
P2 O9 1.534(5) 1_555 n
P2 C3 1.806(5) 1_555 n
P2 O10 2.674(10) 1_555 n
P2 O12 2.599(21) 1_555 n
O1 Ce2 2.325(19) 1_555 n
O1 P1 1.538(5) 1_555 n
O1 O2 2.518(10) 104_654 n
O1 O3 2.566(10) 1_555 n
O1 O4 2.862(20) 102_654 n
O1 O6 2.780(26) 1_555 n
O1 Ow4 2.67(4) 1_555 n
O2 Ce2 2.425(16) 1_555 n
O2 P1 1.544(5) 104_655 n
O2 O1 2.518(10) 104_655 n
O2 O3 2.461(10) 104_655 n
O2 O5 2.773(27) 104_655 n
O2 O10 2.438(22) 1_555 n
O2 Ow2 2.850(11) 1_555 n
O3 P1 1.544(5) 1_555 n
O3 O1 2.566(10) 1_555 n
O3 O2 2.461(10) 104_654 n
O3 O7 2.333(23) 1_554 n
O3 Ow6 2.735(11) 103_564 n
C1 P1 1.791(5) 102_655 n
C1 O4 1.379(5) 1_555 n
C1 C2 1.492(5) 3_455 n
C1 O5 2.358(10) 3_455 n
C1 O6 2.423(11) 1_555 n
O4 Ce2 2.783(18) 1_555 n
O4 P1 2.653(10) 102_655 n
O4 O1 2.862(20) 102_655 n
O4 C1 1.379(5) 1_555 n
O4 C2 2.484(9) 3_455 n
O4 O6 2.994(21) 1_555 n
O4 O6 2.572(20) 102_655 n
O4 O10 2.498(29) 1_555 n
C2 Ce2 3.219(18) 3_555 n
C2 C1 1.492(5) 3_555 n
C2 O4 2.484(9) 3_555 n
C2 O5 1.286(5) 1_555 n
C2 O6 1.277(5) 3_555 n
O5 Ce2 2.698(19) 1_555 n
O5 O2 2.773(27) 104_654 n
O5 C1 2.358(10) 3_555 n
O5 C2 1.286(5) 1_555 n
O5 O6 2.155(11) 3_555 n
O5 O10 2.787(11) 104_654 n
O5 Ow1 2.541(11) 1_555 n
O5 Ow4 2.590(28) 1_555 n
O6 Ce2 2.512(24) 1_555 n
O6 O1 2.780(26) 1_555 n
O6 C1 2.423(11) 1_555 n
O6 O4 2.994(21) 1_555 n
O6 O4 2.572(20) 102_654 n
O6 C2 1.277(5) 3_455 n
O6 O5 2.155(11) 3_455 n
O6 O10 2.87(4) 102_654 n
O7 P2 1.539(5) 1_555 n
O7 O3 2.333(23) 1_556 n
O7 O8 2.533(10) 1_555 n
O7 O9 2.503(10) 1_555 n
O7 Ow1 2.385(34) 104_655 n
O8 P2 1.538(5) 1_555 n
O8 O7 2.533(10) 1_555 n
O8 O9 2.520(10) 1_555 n
O8 O12 2.503(31) 1_555 n
O9 Ce1 2.757(23) 1_555 n
O9 P2 1.534(5) 1_555 n
O9 O7 2.503(10) 1_555 n
O9 O8 2.520(10) 1_555 n
O9 O12 2.813(29) 1_555 n
O9 Ow5 2.953(29) 1_555 n
O9 Ow5 2.769(11) 4_665 n
C3 P2 1.806(5) 1_555 n
C3 O10 1.403(6) 1_555 n
C3 C4 1.513(5) 1_555 n
C3 O11 2.388(10) 1_555 n
C3 O12 2.352(11) 1_555 n
O10 Ce2 2.756(18) 1_555 n
O10 P2 2.674(10) 1_555 n
O10 O2 2.438(22) 1_555 n
O10 O4 2.498(29) 1_555 n
O10 O5 2.787(11) 104_655 n
O10 O6 2.87(4) 102_655 n
O10 C3 1.403(6) 1_555 n
O10 C4 2.395(10) 1_555 n
O10 O11 2.601(21) 1_555 n
O10 Ow1 2.964(35) 104_655 n
C4 C3 1.513(5) 1_555 n
C4 O10 2.395(10) 1_555 n
C4 O11 1.278(5) 1_555 n
C4 O12 1.280(5) 1_555 n
C4 Ow6 2.519(10) 4_665 n
O11 Ce2 2.508(18) 1_555 n
O11 C3 2.388(10) 1_555 n
O11 O10 2.601(21) 1_555 n
O11 C4 1.278(5) 1_555 n
O11 O12 2.175(11) 1_555 n
O11 Ow4 2.98(4) 1_555 n
O11 Ow5 2.784(11) 103_564 n
O12 Ce1 2.535(14) 1_555 n
O12 P2 2.599(21) 1_555 n
O12 O8 2.503(31) 1_555 n
O12 O9 2.813(29) 1_555 n
O12 C3 2.352(11) 1_555 n
O12 C4 1.280(5) 1_555 n
O12 O11 2.175(11) 1_555 n
O12 Ow5 2.782(10) 103_564 n
O12 Ow6 2.785(10) 4_665 n
Ow1 Ce2 2.510(21) 1_555 n
Ow1 O5 2.541(11) 1_555 n
Ow1 O7 2.385(34) 104_654 n
Ow1 O10 2.964(35) 104_654 n
Ow2 O2 2.850(11) 1_555 n
Ow2 Ow3 2.92(4) 1_555 n
Ow3 Ow2 2.92(4) 1_555 n
Ow3 Ow7 2.90(5) 1_555 n
Ow3 Ow9 2.93(5) 2_645 n
Ow4 Ce2 2.563(27) 1_555 n
Ow4 O1 2.67(4) 1_555 n
Ow4 O5 2.590(28) 1_555 n
Ow4 O11 2.98(4) 1_555 n
Ow4 Ow9 2.65(4) 103_564 n
Ow5 Ce1 2.332(19) 1_555 n
Ow5 O9 2.953(29) 1_555 n
Ow5 O9 2.769(11) 4_665 n
Ow5 O11 2.784(11) 103_565 n
Ow5 O12 2.782(10) 103_565 n
Ow5 Ow6 2.771(11) 1_555 n
Ow6 Ce1 2.646(20) 1_555 n
Ow6 O3 2.735(11) 103_565 n
Ow6 C4 2.519(10) 4_665 n
Ow6 O12 2.785(10) 4_665 n
Ow6 Ow5 2.771(11) 1_555 n
Ow6 Ow7 2.819(11) 2_655 n
Ow7 Ow3 2.90(5) 1_555 n
Ow7 Ow6 2.819(11) 2_645 n
Ow7 Ow9 2.813(11) 2_645 n
Ow9 Ow3 2.93(5) 2_655 n
Ow9 Ow4 2.65(4) 103_565 n
Ow9 Ow7 2.813(11) 2_655 n
